data_7207325
loop_
_publ_author_name
'Liu, Guang-Xiang'
'Xu, Heng'
'Zhou, Hong'
'Nishihara, Sadafumi'
'Ren, Xiao-Ming'

_publ_section_title
;
 Temperature-induced assembly of MOF polymorphs: Syntheses, structures and
 physical properties
;
_journal_issue 5
_journal_name_full CrystEngComm
_journal_page_first 1856
_journal_paper_doi 10.1039/c1ce05369h
_journal_volume 14
_journal_year 2012
_chemical_formula_moiety 'C66 H57 Br3 Co3 N12 O12, 0.73(H2 O)'
_chemical_formula_sum 'C66 H58.46 Br3 Co3 N12 O12.73'
_chemical_formula_weight 1639.85
_chemical_name_systematic
;
?
;
_space_group_IT_number 2
_symmetry_cell_setting triclinic
_symmetry_space_group_name_Hall '-P 1'
_symmetry_space_group_name_H-M 'P -1'
_atom_sites_solution_hydrogens geom
_atom_sites_solution_primary direct
_atom_sites_solution_secondary difmap
_audit_creation_method SHELXL-97
_cell_angle_alpha 111.6570(10)
_cell_angle_beta 97.4360(10)
_cell_angle_gamma 102.7300(10)
_cell_formula_units_Z 2
_cell_length_a 13.3734(13)
_cell_length_b 16.6806(16)
_cell_length_c 16.8150(15)
_cell_measurement_reflns_used 5043
_cell_measurement_temperature 296(2)
_cell_measurement_theta_max 24.47
_cell_measurement_theta_min 2.24
_cell_volume 3307.4(5)
_computing_cell_refinement SMART
_computing_data_collection 'SMART (Bruker, 2000)'
_computing_data_reduction 'SAINT (Bruker, 2000)'
_computing_molecular_graphics SHELXTL
_computing_publication_material SHELXTL
_computing_structure_refinement SHELXTL
_computing_structure_solution 'SHELXTL (Bruker, 2000)'
_diffrn_ambient_temperature 296(2)
_diffrn_measured_fraction_theta_full 0.977
_diffrn_measured_fraction_theta_max 0.977
_diffrn_measurement_device_type 'Bruker Smart Aepex CCD area detector'
_diffrn_measurement_method 'phi and omega scans'
_diffrn_radiation_monochromator graphite
_diffrn_radiation_source 'sealed tube'
_diffrn_radiation_type MoK\a
_diffrn_radiation_wavelength 0.71073
_diffrn_reflns_av_R_equivalents 0.0223
_diffrn_reflns_av_sigmaI/netI 0.0541
_diffrn_reflns_limit_h_max 15
_diffrn_reflns_limit_h_min -11
_diffrn_reflns_limit_k_max 19
_diffrn_reflns_limit_k_min -19
_diffrn_reflns_limit_l_max 19
_diffrn_reflns_limit_l_min -20
_diffrn_reflns_number 16523
_diffrn_reflns_theta_full 25.05
_diffrn_reflns_theta_max 25.05
_diffrn_reflns_theta_min 1.84
_exptl_absorpt_coefficient_mu 2.628
_exptl_absorpt_correction_T_max 0.6215
_exptl_absorpt_correction_T_min 0.5711
_exptl_absorpt_correction_type multi-scan
_exptl_absorpt_process_details 'SADABS(Bruker, 2000)'
_exptl_crystal_density_diffrn 1.643
_exptl_crystal_density_method 'not measured'
_exptl_crystal_F_000 1649
_exptl_crystal_size_max 0.24
_exptl_crystal_size_mid 0.22
_exptl_crystal_size_min 0.20
_refine_diff_density_max 1.449
_refine_diff_density_min -1.278
_refine_diff_density_rms 0.075
_refine_ls_extinction_method none
_refine_ls_goodness_of_fit_ref 1.066
_refine_ls_hydrogen_treatment constr
_refine_ls_matrix_type full
_refine_ls_number_parameters 881
_refine_ls_number_reflns 11426
_refine_ls_number_restraints 0
_refine_ls_restrained_S_all 1.066
_refine_ls_R_factor_all 0.0738
_refine_ls_R_factor_gt 0.0476
_refine_ls_shift/su_max 0.002
_refine_ls_shift/su_mean 0.000
_refine_ls_structure_factor_coef Fsqd
_refine_ls_weighting_details 'calc w=1/[\s^2^(Fo^2^)+(0.0674P)^2^+0.0000P] where P=(Fo^2^+2Fc^2^)/3'
_refine_ls_weighting_scheme calc
_refine_ls_wR_factor_gt 0.1190
_refine_ls_wR_factor_ref 0.1309
_reflns_number_gt 7993
_reflns_number_total 11426
_reflns_threshold_expression >2sigma(I)
_cod_data_source_file c1ce05369h.txt
_cod_data_source_block cec2
_cod_depositor_comments
;
The following automatic conversions were performed:

'_symmetry_cell_setting' value 'Triclinic' changed to 'triclinic'
according to /home/saulius/struct/CIF-dictionaries/cif_core.dic
dictionary named 'cif_core.dic' version 2.4.1 from 2010-06-29.

Automatic conversion script
Id: cif_fix_values 1715 2011-07-08 13:25:40Z adriana 
;
_cod_database_code 7207325

loop_
_symmetry_equiv_pos_as_xyz
'x, y, z'
'-x, -y, -z'

loop_
_atom_site_label
_atom_site_type_symbol
_atom_site_fract_x
_atom_site_fract_y
_atom_site_fract_z
_atom_site_U_iso_or_equiv
_atom_site_adp_type
_atom_site_occupancy
_atom_site_symmetry_multiplicity
_atom_site_calc_flag
_atom_site_refinement_flags
Co1 Co 0.20523(4) 0.98206(4) 0.78885(4) 0.03739(15) Uani 1 1 d .
Co2 Co -0.26179(5) 0.53931(4) 0.92128(4) 0.04349(17) Uani 1 1 d .
Co3 Co 0.64235(4) 1.29295(4) 0.46587(4) 0.03732(16) Uani 1 1 d .
N1 N -0.3202(3) 0.4048(2) 0.8573(2) 0.0441(9) Uani 1 1 d .
N2 N -0.3284(3) 0.2627(2) 0.7851(2) 0.0420(9) Uani 1 1 d .
N3 N 0.0420(3) 0.1435(2) 0.9350(2) 0.0422(9) Uani 1 1 d .
N4 N 0.1486(3) 0.0752(2) 0.8663(2) 0.0427(9) Uani 1 1 d .
N5 N -0.4965(3) -0.0309(3) 0.8569(3) 0.0503(10) Uani 1 1 d .
N6 N -0.6527(3) -0.0101(3) 0.8550(2) 0.0454(9) Uani 1 1 d .
N7 N 0.7796(3) 1.2738(2) 0.5134(2) 0.0438(9) Uani 1 1 d .
N8 N 0.9248(3) 1.2327(2) 0.5273(2) 0.0412(9) Uani 1 1 d .
N9 N 1.2842(3) 1.3879(3) 0.8195(2) 0.0471(9) Uani 1 1 d .
N10 N 1.2437(3) 1.4331(3) 0.9490(2) 0.0477(9) Uani 1 1 d .
N11 N 1.3228(3) 1.4306(3) 0.4384(3) 0.0496(10) Uani 1 1 d .
N12 N 1.3350(3) 1.5721(2) 0.4636(2) 0.0452(9) Uani 1 1 d .
O1 O 0.1322(3) 0.8541(2) 0.7493(2) 0.0598(9) Uani 1 1 d .
O2 O 0.0175(3) 0.8625(2) 0.8346(2) 0.0722(11) Uani 1 1 d .
O3 O -0.1358(3) 0.5920(2) 0.8883(2) 0.0647(10) Uani 1 1 d .
O4 O -0.0671(3) 0.4775(3) 0.8435(3) 0.0869(13) Uani 1 1 d .
O5 O 0.2087(2) 0.9896(2) 0.6756(2) 0.0505(8) Uani 1 1 d .
O6 O 0.3323(3) 1.1183(2) 0.7590(2) 0.0556(8) Uani 1 1 d .
O7 O 0.5119(2) 1.2042(2) 0.4546(2) 0.0540(8) Uani 1 1 d .
O8 O 0.5676(3) 1.2533(2) 0.5984(2) 0.0611(9) Uani 1 1 d .
O9 O 0.6545(2) 1.2659(2) 0.34059(19) 0.0467(7) Uani 1 1 d .
O10 O 0.5162(3) 1.3163(2) 0.3552(2) 0.0648(10) Uani 1 1 d .
O11 O 0.3421(3) 1.3882(3) 0.1152(3) 0.0742(11) Uani 1 1 d .
O12 O 0.4636(3) 1.4599(3) 0.0687(3) 0.0887(13) Uani 1 1 d .
O1W O 0.7666(7) 0.7713(6) 0.8167(6) 0.171(6) Uani 0.728(16) 1 d P
H1WA H 0.8302 0.7778 0.8124 0.256 Uiso 0.728(16) 1 d PR
H1WB H 0.7495 0.7294 0.8340 0.256 Uiso 0.728(16) 1 d PR
Br1 Br 0.14778(7) 0.51048(5) 0.60760(6) 0.1250(4) Uani 1 1 d .
Br2 Br 0.10722(4) 0.99838(4) 0.35651(3) 0.06701(18) Uani 1 1 d .
Br3 Br 0.74910(4) 1.26576(4) 0.03508(4) 0.07218(19) Uani 1 1 d .
C1 C 0.0670(4) 0.8210(3) 0.7854(3) 0.0493(12) Uani 1 1 d .
C2 C 0.0506(3) 0.7223(3) 0.7640(3) 0.0397(10) Uani 1 1 d .
C3 C 0.0973(4) 0.6706(3) 0.7033(3) 0.0502(12) Uani 1 1 d .
H3 H 0.1371 0.6956 0.6723 0.060 Uiso 1 1 calc R
C4 C 0.0840(4) 0.5823(3) 0.6898(4) 0.0629(14) Uani 1 1 d .
C5 C 0.0286(4) 0.5444(3) 0.7367(4) 0.0644(15) Uani 1 1 d .
H5 H 0.0235 0.4852 0.7284 0.077 Uiso 1 1 calc R
C6 C -0.0191(3) 0.5944(3) 0.7959(3) 0.0442(11) Uani 1 1 d .
C7 C -0.0095(3) 0.6823(3) 0.8078(3) 0.0397(10) Uani 1 1 d .
H7 H -0.0443 0.7155 0.8461 0.048 Uiso 1 1 calc R
C8 C -0.0786(4) 0.5501(3) 0.8458(3) 0.0546(12) Uani 1 1 d .
C9 C 0.2786(4) 1.0613(3) 0.6862(3) 0.0429(11) Uani 1 1 d .
C10 C 0.2921(3) 1.0760(3) 0.6047(3) 0.0382(10) Uani 1 1 d .
C11 C 0.2112(3) 1.0344(3) 0.5304(3) 0.0432(11) Uani 1 1 d .
H11 H 0.1491 0.9955 0.5296 0.052 Uiso 1 1 calc R
C12 C 0.2230(3) 1.0510(3) 0.4572(3) 0.0443(11) Uani 1 1 d .
C13 C 0.3156(3) 1.1049(3) 0.4543(3) 0.0414(10) Uani 1 1 d .
H13 H 0.3228 1.1135 0.4036 0.050 Uiso 1 1 calc R
C14 C 0.3984(3) 1.1462(3) 0.5293(3) 0.0371(10) Uani 1 1 d .
C15 C 0.3858(3) 1.1332(3) 0.6048(3) 0.0394(10) Uani 1 1 d .
H15 H 0.4398 1.1625 0.6555 0.047 Uiso 1 1 calc R
C16 C 0.5006(3) 1.2053(3) 0.5294(3) 0.0400(10) Uani 1 1 d .
C17 C 0.5808(4) 1.2931(3) 0.3124(3) 0.0447(11) Uani 1 1 d .
C18 C 0.5766(3) 1.3019(3) 0.2263(3) 0.0397(10) Uani 1 1 d .
C19 C 0.6503(3) 1.2794(3) 0.1771(3) 0.0423(10) Uani 1 1 d .
H19 H 0.6990 1.2530 0.1937 0.051 Uiso 1 1 calc R
C20 C 0.6492(4) 1.2970(3) 0.1037(3) 0.0468(11) Uani 1 1 d .
C21 C 0.5813(4) 1.3379(3) 0.0784(3) 0.0526(12) Uani 1 1 d .
H21 H 0.5856 1.3524 0.0304 0.063 Uiso 1 1 calc R
C22 C 0.5058(4) 1.3575(3) 0.1257(3) 0.0475(11) Uani 1 1 d .
C23 C 0.5029(3) 1.3378(3) 0.1983(3) 0.0438(11) Uani 1 1 d .
H23 H 0.4506 1.3489 0.2287 0.053 Uiso 1 1 calc R
C24 C 0.4325(4) 1.4046(4) 0.1004(3) 0.0600(13) Uani 1 1 d .
C25 C -0.2744(3) 0.3492(3) 0.8087(3) 0.0434(11) Uani 1 1 d .
H25 H -0.2123 0.3674 0.7925 0.052 Uiso 1 1 calc R
C26 C -0.4090(3) 0.3508(3) 0.8652(3) 0.0433(11) Uani 1 1 d .
H26 H -0.4575 0.3714 0.8962 0.052 Uiso 1 1 calc R
C27 C -0.4146(3) 0.2639(3) 0.8210(3) 0.0460(11) Uani 1 1 d .
H27 H -0.4671 0.2140 0.8158 0.055 Uiso 1 1 calc R
C28 C 0.0515(3) 0.0664(3) 0.8798(3) 0.0398(10) Uani 1 1 d .
H28 H -0.0030 0.0127 0.8537 0.048 Uiso 1 1 calc R
C29 C 0.2023(4) 0.1639(3) 0.9178(4) 0.0721(17) Uani 1 1 d .
H29 H 0.2725 0.1909 0.9218 0.086 Uiso 1 1 calc R
C30 C 0.1393(4) 0.2058(3) 0.9613(4) 0.0761(18) Uani 1 1 d .
H30 H 0.1576 0.2656 1.0016 0.091 Uiso 1 1 calc R
C31 C -0.5984(3) -0.0640(3) 0.8160(3) 0.0495(12) Uani 1 1 d .
H31 H -0.6274 -0.1180 0.7665 0.059 Uiso 1 1 calc R
C32 C -0.5807(4) 0.0608(3) 0.9254(3) 0.0543(12) Uani 1 1 d .
H32 H -0.5960 0.1097 0.9655 0.065 Uiso 1 1 calc R
C33 C -0.4843(4) 0.0481(3) 0.9270(3) 0.0557(13) Uani 1 1 d .
H33 H -0.4219 0.0858 0.9678 0.067 Uiso 1 1 calc R
C34 C -0.2984(4) 0.1841(3) 0.7298(3) 0.0505(12) Uani 1 1 d .
H34A H -0.2386 0.2046 0.7080 0.061 Uiso 1 1 calc R
H34B H -0.3565 0.1455 0.6796 0.061 Uiso 1 1 calc R
C35 C -0.0916(4) 0.2468(3) 0.8501(4) 0.0619(14) Uani 1 1 d .
H35A H -0.1009 0.2989 0.8945 0.093 Uiso 1 1 calc R
H35B H -0.0997 0.2525 0.7950 0.093 Uiso 1 1 calc R
H35C H -0.0223 0.2423 0.8666 0.093 Uiso 1 1 calc R
C36 C -0.0514(3) 0.1612(3) 0.9668(3) 0.0479(11) Uani 1 1 d .
H36A H -0.0400 0.2258 0.9943 0.058 Uiso 1 1 calc R
H36B H -0.0603 0.1381 1.0114 0.058 Uiso 1 1 calc R
C37 C -0.2013(4) -0.0053(4) 0.9472(4) 0.0700(16) Uani 1 1 d .
H37A H -0.1265 0.0059 0.9636 0.105 Uiso 1 1 calc R
H37B H -0.2347 -0.0690 0.9168 0.105 Uiso 1 1 calc R
H37C H -0.2273 0.0183 0.9991 0.105 Uiso 1 1 calc R
C38 C -0.4091(3) -0.0674(3) 0.8248(4) 0.0602(14) Uani 1 1 d .
H38A H -0.4356 -0.1140 0.7654 0.072 Uiso 1 1 calc R
H38B H -0.3820 -0.0938 0.8624 0.072 Uiso 1 1 calc R
C39 C -0.4496(4) 0.0142(3) 0.7035(3) 0.0563(13) Uani 1 1 d .
H39A H -0.4997 0.0427 0.7288 0.084 Uiso 1 1 calc R
H39B H -0.4755 -0.0496 0.6860 0.084 Uiso 1 1 calc R
H39C H -0.4394 0.0261 0.6529 0.084 Uiso 1 1 calc R
C40 C -0.2701(3) 0.1303(3) 0.7805(3) 0.0409(10) Uani 1 1 d .
C41 C -0.1733(3) 0.1630(3) 0.8408(3) 0.0394(10) Uani 1 1 d .
C42 C -0.1517(3) 0.1188(3) 0.8945(3) 0.0393(10) Uani 1 1 d .
C43 C -0.2259(3) 0.0409(3) 0.8871(3) 0.0423(10) Uani 1 1 d .
C44 C -0.3223(3) 0.0091(3) 0.8265(3) 0.0450(11) Uani 1 1 d .
C45 C -0.3442(3) 0.0518(3) 0.7716(3) 0.0434(11) Uani 1 1 d .
C46 C 0.8362(3) 1.2229(3) 0.4736(3) 0.0430(11) Uani 1 1 d .
H46 H 0.8164 1.1843 0.4142 0.052 Uiso 1 1 calc R
C47 C 0.8356(5) 1.3182(4) 0.5997(4) 0.0801(19) Uani 1 1 d .
H47 H 0.8150 1.3585 0.6449 0.096 Uiso 1 1 calc R
C48 C 0.9253(5) 1.2939(4) 0.6086(3) 0.0802(19) Uani 1 1 d .
H48 H 0.9773 1.3149 0.6599 0.096 Uiso 1 1 calc R
C49 C 1.2958(4) 1.3851(3) 0.8980(3) 0.0521(12) Uani 1 1 d .
H49 H 1.3361 1.3530 0.9154 0.063 Uiso 1 1 calc R
C50 C 1.1967(5) 1.4683(4) 0.8989(4) 0.0785(18) Uani 1 1 d .
H50 H 1.1533 1.5050 0.9164 0.094 Uiso 1 1 calc R
C51 C 1.2221(5) 1.4422(4) 0.8201(4) 0.0816(19) Uani 1 1 d .
H51 H 1.2011 1.4584 0.7747 0.098 Uiso 1 1 calc R
C52 C 1.3450(4) 1.5144(3) 0.4988(3) 0.0478(12) Uani 1 1 d .
H52 H 1.3652 1.5306 0.5589 0.057 Uiso 1 1 calc R
C53 C 1.3066(4) 1.5210(3) 0.3741(3) 0.0559(12) Uani 1 1 d .
H53 H 1.2943 1.5429 0.3314 0.067 Uiso 1 1 calc R
C54 C 1.2996(4) 1.4342(4) 0.3579(4) 0.0610(14) Uani 1 1 d .
H54 H 1.2823 1.3862 0.3030 0.073 Uiso 1 1 calc R
C55 C 1.0036(3) 1.1838(3) 0.5069(3) 0.0457(11) Uani 1 1 d .
H55A H 0.9909 1.1520 0.4436 0.055 Uiso 1 1 calc R
H55B H 0.9945 1.1390 0.5314 0.055 Uiso 1 1 calc R
C56 C 1.1250(4) 1.2177(3) 0.6818(3) 0.0560(13) Uani 1 1 d .
H56A H 1.1804 1.2129 0.7206 0.084 Uiso 1 1 calc R
H56B H 1.0787 1.1586 0.6446 0.084 Uiso 1 1 calc R
H56C H 1.0861 1.2537 0.7158 0.084 Uiso 1 1 calc R
C57 C 1.3347(4) 1.3415(4) 0.7501(3) 0.0588(13) Uani 1 1 d .
H57A H 1.3405 1.2861 0.7541 0.071 Uiso 1 1 calc R
H57B H 1.4055 1.3795 0.7603 0.071 Uiso 1 1 calc R
C58 C 1.4383(4) 1.4162(3) 0.6407(4) 0.0677(15) Uani 1 1 d .
H58A H 1.4422 1.4658 0.6945 0.102 Uiso 1 1 calc R
H58B H 1.4587 1.4388 0.5985 0.102 Uiso 1 1 calc R
H58C H 1.4850 1.3834 0.6519 0.102 Uiso 1 1 calc R
C59 C 1.3313(4) 1.3497(3) 0.4530(3) 0.0529(12) Uani 1 1 d .
H59A H 1.4053 1.3566 0.4730 0.063 Uiso 1 1 calc R
H59B H 1.3051 1.2977 0.3970 0.063 Uiso 1 1 calc R
C60 C 1.1064(4) 1.2614(4) 0.3980(3) 0.0699(16) Uani 1 1 d .
H60A H 1.1071 1.2041 0.3560 0.105 Uiso 1 1 calc R
H60B H 1.1391 1.3081 0.3814 0.105 Uiso 1 1 calc R
H60C H 1.0348 1.2613 0.3996 0.105 Uiso 1 1 calc R
C61 C 1.1168(3) 1.2438(3) 0.5421(3) 0.0364(10) Uani 1 1 d .
C62 C 1.1718(3) 1.2612(3) 0.6260(3) 0.0392(10) Uani 1 1 d .
C63 C 1.2748(3) 1.3193(3) 0.6583(3) 0.0424(10) Uani 1 1 d .
C64 C 1.3255(3) 1.3538(3) 0.6046(3) 0.0413(10) Uani 1 1 d .
C65 C 1.2730(3) 1.3301(3) 0.5187(3) 0.0388(10) Uani 1 1 d .
C66 C 1.1664(3) 1.2782(3) 0.4883(3) 0.0417(10) Uani 1 1 d .

loop_
_atom_site_aniso_label
_atom_site_aniso_U_11
_atom_site_aniso_U_22
_atom_site_aniso_U_33
_atom_site_aniso_U_23
_atom_site_aniso_U_13
_atom_site_aniso_U_12
Co1 0.0328(3) 0.0385(3) 0.0517(3) 0.0250(3) 0.0195(3) 0.0142(2)
Co2 0.0456(4) 0.0413(3) 0.0548(4) 0.0258(3) 0.0231(3) 0.0169(3)
Co3 0.0344(3) 0.0412(3) 0.0461(3) 0.0248(3) 0.0173(3) 0.0131(3)
N1 0.045(2) 0.042(2) 0.053(2) 0.0251(18) 0.0139(18) 0.0155(18)
N2 0.045(2) 0.043(2) 0.042(2) 0.0202(17) 0.0124(17) 0.0162(17)
N3 0.034(2) 0.036(2) 0.054(2) 0.0122(18) 0.0158(17) 0.0113(16)
N4 0.034(2) 0.037(2) 0.061(2) 0.0200(18) 0.0195(17) 0.0131(16)
N5 0.030(2) 0.044(2) 0.081(3) 0.030(2) 0.0133(19) 0.0112(17)
N6 0.038(2) 0.051(2) 0.061(2) 0.032(2) 0.0192(19) 0.0192(19)
N7 0.039(2) 0.052(2) 0.047(2) 0.0219(19) 0.0141(18) 0.0195(18)
N8 0.0335(19) 0.0327(19) 0.051(2) 0.0098(17) 0.0099(17) 0.0102(16)
N9 0.045(2) 0.052(2) 0.045(2) 0.0157(19) 0.0065(18) 0.0236(19)
N10 0.047(2) 0.050(2) 0.053(2) 0.024(2) 0.0146(19) 0.0206(19)
N11 0.053(2) 0.045(2) 0.066(3) 0.030(2) 0.034(2) 0.0209(19)
N12 0.047(2) 0.045(2) 0.057(2) 0.028(2) 0.0258(19) 0.0174(18)
O1 0.060(2) 0.0442(19) 0.079(2) 0.0321(18) 0.0219(18) 0.0064(16)
O2 0.107(3) 0.047(2) 0.077(2) 0.0306(19) 0.045(2) 0.028(2)
O3 0.061(2) 0.060(2) 0.092(3) 0.041(2) 0.044(2) 0.0204(18)
O4 0.073(3) 0.069(3) 0.157(4) 0.075(3) 0.053(3) 0.030(2)
O5 0.056(2) 0.0482(18) 0.0608(19) 0.0352(16) 0.0249(16) 0.0124(16)
O6 0.056(2) 0.062(2) 0.053(2) 0.0308(18) 0.0170(17) 0.0110(17)
O7 0.0447(18) 0.067(2) 0.0531(19) 0.0352(17) 0.0169(15) -0.0007(16)
O8 0.047(2) 0.068(2) 0.057(2) 0.0248(18) 0.0115(17) -0.0027(17)
O9 0.0516(19) 0.059(2) 0.0489(18) 0.0344(16) 0.0212(15) 0.0258(16)
O10 0.070(2) 0.087(3) 0.069(2) 0.046(2) 0.045(2) 0.042(2)
O11 0.061(2) 0.079(3) 0.097(3) 0.038(2) 0.021(2) 0.044(2)
O12 0.087(3) 0.105(3) 0.107(3) 0.068(3) 0.021(3) 0.049(3)
O1W 0.159(9) 0.119(7) 0.185(9) 0.004(6) 0.006(7) 0.067(6)
Br1 0.1605(8) 0.0814(5) 0.1705(8) 0.0460(5) 0.1308(7) 0.0633(5)
Br2 0.0495(3) 0.0799(4) 0.0534(3) 0.0183(3) 0.0050(2) 0.0040(3)
Br3 0.0706(4) 0.1062(5) 0.0618(3) 0.0367(3) 0.0409(3) 0.0493(3)
C1 0.055(3) 0.049(3) 0.047(3) 0.026(2) 0.005(2) 0.015(2)
C2 0.036(2) 0.038(2) 0.045(2) 0.020(2) 0.0040(19) 0.0085(19)
C3 0.049(3) 0.055(3) 0.059(3) 0.030(2) 0.027(2) 0.019(2)
C4 0.073(4) 0.044(3) 0.086(4) 0.024(3) 0.051(3) 0.028(3)
C5 0.066(3) 0.039(3) 0.097(4) 0.027(3) 0.042(3) 0.019(3)
C6 0.036(2) 0.039(3) 0.059(3) 0.021(2) 0.016(2) 0.008(2)
C7 0.032(2) 0.045(3) 0.040(2) 0.014(2) 0.0114(19) 0.0129(19)
C8 0.047(3) 0.052(3) 0.071(3) 0.030(3) 0.024(3) 0.014(2)
C9 0.044(3) 0.046(3) 0.056(3) 0.032(2) 0.022(2) 0.020(2)
C10 0.042(2) 0.037(2) 0.048(2) 0.025(2) 0.019(2) 0.016(2)
C11 0.039(2) 0.036(2) 0.056(3) 0.019(2) 0.023(2) 0.006(2)
C12 0.036(2) 0.047(3) 0.046(3) 0.015(2) 0.011(2) 0.011(2)
C13 0.045(3) 0.046(3) 0.045(3) 0.024(2) 0.022(2) 0.019(2)
C14 0.038(2) 0.035(2) 0.047(2) 0.021(2) 0.017(2) 0.0147(19)
C15 0.036(2) 0.038(2) 0.051(3) 0.023(2) 0.016(2) 0.0125(19)
C16 0.035(2) 0.041(3) 0.053(3) 0.025(2) 0.016(2) 0.014(2)
C17 0.052(3) 0.041(3) 0.045(3) 0.022(2) 0.021(2) 0.010(2)
C18 0.043(2) 0.040(2) 0.041(2) 0.018(2) 0.016(2) 0.016(2)
C19 0.049(3) 0.045(3) 0.046(2) 0.023(2) 0.020(2) 0.024(2)
C20 0.051(3) 0.056(3) 0.040(2) 0.018(2) 0.021(2) 0.026(2)
C21 0.060(3) 0.070(3) 0.043(3) 0.030(2) 0.021(2) 0.033(3)
C22 0.049(3) 0.053(3) 0.046(3) 0.020(2) 0.010(2) 0.024(2)
C23 0.041(2) 0.046(3) 0.050(3) 0.017(2) 0.021(2) 0.020(2)
C24 0.063(4) 0.060(3) 0.059(3) 0.023(3) 0.009(3) 0.028(3)
C25 0.044(3) 0.040(3) 0.053(3) 0.023(2) 0.018(2) 0.013(2)
C26 0.039(2) 0.051(3) 0.046(3) 0.024(2) 0.012(2) 0.016(2)
C27 0.040(3) 0.051(3) 0.051(3) 0.026(2) 0.012(2) 0.010(2)
C28 0.032(2) 0.039(2) 0.045(2) 0.015(2) 0.0070(19) 0.0073(19)
C29 0.035(3) 0.042(3) 0.124(5) 0.016(3) 0.031(3) 0.006(2)
C30 0.046(3) 0.038(3) 0.120(5) 0.007(3) 0.027(3) 0.006(2)
C31 0.038(3) 0.039(3) 0.072(3) 0.026(2) 0.011(2) 0.009(2)
C32 0.050(3) 0.061(3) 0.056(3) 0.024(3) 0.018(2) 0.021(3)
C33 0.041(3) 0.053(3) 0.066(3) 0.022(3) 0.007(2) 0.007(2)
C34 0.064(3) 0.044(3) 0.047(3) 0.019(2) 0.018(2) 0.018(2)
C35 0.051(3) 0.061(3) 0.075(3) 0.034(3) 0.013(3) 0.010(3)
C36 0.037(2) 0.056(3) 0.050(3) 0.016(2) 0.020(2) 0.017(2)
C37 0.048(3) 0.083(4) 0.098(4) 0.062(4) 0.011(3) 0.015(3)
C38 0.037(3) 0.049(3) 0.108(4) 0.041(3) 0.023(3) 0.020(2)
C39 0.045(3) 0.054(3) 0.063(3) 0.018(3) 0.006(2) 0.017(2)
C40 0.043(3) 0.041(3) 0.045(2) 0.015(2) 0.020(2) 0.021(2)
C41 0.038(2) 0.036(2) 0.045(2) 0.012(2) 0.021(2) 0.0137(19)
C42 0.036(2) 0.042(2) 0.044(2) 0.012(2) 0.020(2) 0.022(2)
C43 0.036(2) 0.042(3) 0.060(3) 0.024(2) 0.022(2) 0.020(2)
C44 0.036(2) 0.036(2) 0.067(3) 0.020(2) 0.020(2) 0.017(2)
C45 0.036(2) 0.040(3) 0.056(3) 0.015(2) 0.015(2) 0.019(2)
C46 0.035(2) 0.043(3) 0.043(2) 0.011(2) 0.009(2) 0.008(2)
C47 0.080(4) 0.108(5) 0.052(3) 0.013(3) 0.007(3) 0.064(4)
C48 0.084(4) 0.093(4) 0.049(3) 0.003(3) -0.004(3) 0.056(4)
C49 0.053(3) 0.059(3) 0.055(3) 0.027(3) 0.014(2) 0.030(2)
C50 0.107(5) 0.085(4) 0.058(3) 0.024(3) 0.015(3) 0.070(4)
C51 0.123(5) 0.092(4) 0.051(3) 0.030(3) 0.019(3) 0.073(4)
C52 0.057(3) 0.043(3) 0.054(3) 0.022(2) 0.032(2) 0.020(2)
C53 0.056(3) 0.051(3) 0.061(3) 0.024(3) 0.010(2) 0.018(2)
C54 0.064(3) 0.058(3) 0.062(3) 0.022(3) 0.019(3) 0.021(3)
C55 0.031(2) 0.036(2) 0.062(3) 0.013(2) 0.010(2) 0.0103(19)
C56 0.055(3) 0.062(3) 0.065(3) 0.037(3) 0.021(3) 0.021(3)
C57 0.042(3) 0.082(4) 0.049(3) 0.017(3) 0.006(2) 0.029(3)
C58 0.034(3) 0.055(3) 0.103(4) 0.025(3) 0.013(3) 0.006(2)
C59 0.062(3) 0.043(3) 0.075(3) 0.034(3) 0.040(3) 0.026(2)
C60 0.071(4) 0.076(4) 0.053(3) 0.026(3) 0.000(3) 0.010(3)
C61 0.029(2) 0.030(2) 0.050(3) 0.0140(19) 0.0096(19) 0.0120(17)
C62 0.038(2) 0.039(2) 0.046(2) 0.016(2) 0.018(2) 0.019(2)
C63 0.032(2) 0.048(3) 0.049(3) 0.015(2) 0.013(2) 0.021(2)
C64 0.031(2) 0.032(2) 0.056(3) 0.009(2) 0.010(2) 0.0165(18)
C65 0.041(2) 0.034(2) 0.050(3) 0.018(2) 0.022(2) 0.0190(19)
C66 0.046(3) 0.032(2) 0.045(2) 0.014(2) 0.010(2) 0.012(2)

loop_
_atom_type_symbol
_atom_type_description
_atom_type_scat_dispersion_real
_atom_type_scat_dispersion_imag
_atom_type_scat_source
C C 0.0033 0.0016 'International Tables Vol C Tables 4.2.6.8 and 6.1.1.4'
H H 0.0000 0.0000 'International Tables Vol C Tables 4.2.6.8 and 6.1.1.4'
N N 0.0061 0.0033 'International Tables Vol C Tables 4.2.6.8 and 6.1.1.4'
O O 0.0106 0.0060 'International Tables Vol C Tables 4.2.6.8 and 6.1.1.4'
Co Co 0.3494 0.9721 'International Tables Vol C Tables 4.2.6.8 and 6.1.1.4'
Br Br -0.2901 2.4595 'International Tables Vol C Tables 4.2.6.8 and 6.1.1.4'

loop_
_geom_angle_atom_site_label_1
_geom_angle_atom_site_label_2
_geom_angle_atom_site_label_3
_geom_angle
_geom_angle_site_symmetry_1
_geom_angle_site_symmetry_3
O1 Co1 O5 100.60(14) . .
O1 Co1 N4 120.25(14) . 1_565
O5 Co1 N4 112.26(14) . 1_565
O1 Co1 N6 100.77(15) . 1_665
O5 Co1 N6 113.22(14) . 1_665
N4 Co1 N6 109.22(15) 1_565 1_665
O3 Co2 O11 92.12(16) . 2_576
O3 Co2 N1 114.53(15) . .
O11 Co2 N1 116.48(16) 2_576 .
O3 Co2 N10 115.03(16) . 2_677
O11 Co2 N10 112.57(16) 2_576 2_677
N1 Co2 N10 106.09(15) . 2_677
O7 Co3 O9 104.47(12) . .
O7 Co3 N7 116.15(14) . .
O9 Co3 N7 99.47(13) . .
O7 Co3 N12 120.53(14) . 2_786
O9 Co3 N12 111.38(13) . 2_786
N7 Co3 N12 103.00(15) . 2_786
C25 N1 C26 105.5(4) . .
C25 N1 Co2 127.0(3) . .
C26 N1 Co2 127.0(3) . .
C25 N2 C27 106.5(4) . .
C25 N2 C34 125.0(4) . .
C27 N2 C34 128.5(4) . .
C28 N3 C30 106.9(4) . .
C28 N3 C36 128.2(4) . .
C30 N3 C36 124.9(4) . .
C28 N4 C29 104.5(4) . .
C28 N4 Co1 128.5(3) . 1_545
C29 N4 Co1 127.0(3) . 1_545
C31 N5 C33 107.5(4) . .
C31 N5 C38 126.0(4) . .
C33 N5 C38 126.0(4) . .
C31 N6 C32 105.6(4) . .
C31 N6 Co1 120.3(3) . 1_445
C32 N6 Co1 130.3(3) . 1_445
C46 N7 C47 104.6(4) . .
C46 N7 Co3 131.2(3) . .
C47 N7 Co3 124.2(3) . .
C46 N8 C48 106.2(4) . .
C46 N8 C55 128.0(4) . .
C48 N8 C55 125.7(4) . .
C49 N9 C51 106.0(4) . .
C49 N9 C57 124.2(4) . .
C51 N9 C57 129.8(4) . .
C49 N10 C50 104.3(4) . .
C49 N10 Co2 123.4(3) . 2_677
C50 N10 Co2 131.2(3) . 2_677
C52 N11 C54 106.6(4) . .
C52 N11 C59 127.3(4) . .
C54 N11 C59 125.8(4) . .
C52 N12 C53 104.9(4) . .
C52 N12 Co3 124.6(3) . 2_786
C53 N12 Co3 130.5(3) . 2_786
C1 O1 Co1 125.6(3) . .
C8 O3 Co2 126.7(3) . .
C9 O5 Co1 110.4(3) . .
C16 O7 Co3 111.6(3) . .
C17 O9 Co3 102.0(3) . .
C24 O11 Co2 109.6(4) . 2_576
H1WA O1W H1WB 107.7 . .
O2 C1 O1 125.5(4) . .
O2 C1 C2 119.4(4) . .
O1 C1 C2 115.1(4) . .
C7 C2 C3 118.8(4) . .
C7 C2 C1 119.5(4) . .
C3 C2 C1 121.7(4) . .
C4 C3 C2 119.1(4) . .
C4 C3 H3 120.4 . .
C2 C3 H3 120.4 . .
C5 C4 C3 121.8(4) . .
C5 C4 Br1 118.3(4) . .
C3 C4 Br1 119.9(4) . .
C4 C5 C6 119.5(5) . .
C4 C5 H5 120.2 . .
C6 C5 H5 120.2 . .
C5 C6 C7 119.2(4) . .
C5 C6 C8 117.7(4) . .
C7 C6 C8 123.1(4) . .
C6 C7 C2 121.4(4) . .
C6 C7 H7 119.3 . .
C2 C7 H7 119.3 . .
O4 C8 O3 125.5(5) . .
O4 C8 C6 118.7(4) . .
O3 C8 C6 115.8(4) . .
O6 C9 O5 123.5(4) . .
O6 C9 C10 119.7(4) . .
O5 C9 C10 116.8(4) . .
C11 C10 C15 119.9(4) . .
C11 C10 C9 119.9(4) . .
C15 C10 C9 120.1(4) . .
C10 C11 C12 119.4(4) . .
C10 C11 H11 120.3 . .
C12 C11 H11 120.3 . .
C11 C12 C13 122.0(4) . .
C11 C12 Br2 119.2(3) . .
C13 C12 Br2 118.8(3) . .
C12 C13 C14 118.6(4) . .
C12 C13 H13 120.7 . .
C14 C13 H13 120.7 . .
C15 C14 C13 119.9(4) . .
C15 C14 C16 119.6(4) . .
C13 C14 C16 120.6(4) . .
C14 C15 C10 120.1(4) . .
C14 C15 H15 120.0 . .
C10 C15 H15 120.0 . .
O8 C16 O7 123.0(4) . .
O8 C16 C14 121.0(4) . .
O7 C16 C14 115.9(4) . .
O10 C17 O9 122.3(4) . .
O10 C17 C18 118.7(4) . .
O9 C17 C18 118.8(4) . .
C23 C18 C19 119.5(4) . .
C23 C18 C17 119.6(4) . .
C19 C18 C17 120.8(4) . .
C20 C19 C18 118.4(4) . .
C20 C19 H19 120.8 . .
C18 C19 H19 120.8 . .
C21 C20 C19 122.7(4) . .
C21 C20 Br3 118.4(3) . .
C19 C20 Br3 118.9(4) . .
C20 C21 C22 118.7(4) . .
C20 C21 H21 120.6 . .
C22 C21 H21 120.6 . .
C23 C22 C21 119.6(4) . .
C23 C22 C24 120.9(4) . .
C21 C22 C24 119.4(4) . .
C18 C23 C22 120.8(4) . .
C18 C23 H23 119.6 . .
C22 C23 H23 119.6 . .
O12 C24 O11 122.9(5) . .
O12 C24 C22 119.8(5) . .
O11 C24 C22 117.3(5) . .
N1 C25 N2 111.7(4) . .
N1 C25 H25 124.1 . .
N2 C25 H25 124.1 . .
C27 C26 N1 109.4(4) . .
C27 C26 H26 125.3 . .
N1 C26 H26 125.3 . .
C26 C27 N2 106.9(4) . .
C26 C27 H27 126.5 . .
N2 C27 H27 126.5 . .
N3 C28 N4 111.7(4) . .
N3 C28 H28 124.1 . .
N4 C28 H28 124.1 . .
C30 C29 N4 110.2(4) . .
C30 C29 H29 124.9 . .
N4 C29 H29 124.9 . .
C29 C30 N3 106.7(4) . .
C29 C30 H30 126.7 . .
N3 C30 H30 126.7 . .
N6 C31 N5 111.2(4) . .
N6 C31 H31 124.4 . .
N5 C31 H31 124.4 . .
C33 C32 N6 109.2(4) . .
C33 C32 H32 125.4 . .
N6 C32 H32 125.4 . .
C32 C33 N5 106.5(4) . .
C32 C33 H33 126.7 . .
N5 C33 H33 126.7 . .
N2 C34 C40 111.8(3) . .
N2 C34 H34A 109.3 . .
C40 C34 H34A 109.3 . .
N2 C34 H34B 109.3 . .
C40 C34 H34B 109.3 . .
H34A C34 H34B 107.9 . .
C41 C35 H35A 109.5 . .
C41 C35 H35B 109.5 . .
H35A C35 H35B 109.5 . .
C41 C35 H35C 109.5 . .
H35A C35 H35C 109.5 . .
H35B C35 H35C 109.5 . .
N3 C36 C42 113.2(3) . .
N3 C36 H36A 108.9 . .
C42 C36 H36A 108.9 . .
N3 C36 H36B 108.9 . .
C42 C36 H36B 108.9 . .
H36A C36 H36B 107.8 . .
C43 C37 H37A 109.5 . .
C43 C37 H37B 109.5 . .
H37A C37 H37B 109.5 . .
C43 C37 H37C 109.5 . .
H37A C37 H37C 109.5 . .
H37B C37 H37C 109.5 . .
N5 C38 C44 108.6(4) . .
N5 C38 H38A 110.0 . .
C44 C38 H38A 110.0 . .
N5 C38 H38B 110.0 . .
C44 C38 H38B 110.0 . .
H38A C38 H38B 108.3 . .
C45 C39 H39A 109.5 . .
C45 C39 H39B 109.5 . .
H39A C39 H39B 109.5 . .
C45 C39 H39C 109.5 . .
H39A C39 H39C 109.5 . .
H39B C39 H39C 109.5 . .
C41 C40 C45 120.2(4) . .
C41 C40 C34 119.6(4) . .
C45 C40 C34 120.0(4) . .
C40 C41 C42 119.7(4) . .
C40 C41 C35 120.8(4) . .
C42 C41 C35 119.5(4) . .
C41 C42 C43 120.6(4) . .
C41 C42 C36 119.0(4) . .
C43 C42 C36 120.1(4) . .
C44 C43 C42 119.0(4) . .
C44 C43 C37 121.4(4) . .
C42 C43 C37 119.6(4) . .
C43 C44 C45 121.0(4) . .
C43 C44 C38 120.2(4) . .
C45 C44 C38 118.6(4) . .
C44 C45 C40 119.5(4) . .
C44 C45 C39 120.3(4) . .
C40 C45 C39 120.2(4) . .
N7 C46 N8 113.0(4) . .
N7 C46 H46 123.5 . .
N8 C46 H46 123.5 . .
C48 C47 N7 109.5(5) . .
C48 C47 H47 125.3 . .
N7 C47 H47 125.3 . .
C47 C48 N8 106.7(5) . .
C47 C48 H48 126.7 . .
N8 C48 H48 126.7 . .
N10 C49 N9 112.7(4) . .
N10 C49 H49 123.6 . .
N9 C49 H49 123.6 . .
C51 C50 N10 109.9(5) . .
C51 C50 H50 125.0 . .
N10 C50 H50 125.0 . .
C50 C51 N9 107.0(5) . .
C50 C51 H51 126.5 . .
N9 C51 H51 126.5 . .
N12 C52 N11 112.3(4) . .
N12 C52 H52 123.8 . .
N11 C52 H52 123.8 . .
C54 C53 N12 109.5(5) . .
C54 C53 H53 125.3 . .
N12 C53 H53 125.3 . .
C53 C54 N11 106.7(5) . .
C53 C54 H54 126.7 . .
N11 C54 H54 126.7 . .
N8 C55 C61 113.9(3) . .
N8 C55 H55A 108.8 . .
C61 C55 H55A 108.8 . .
N8 C55 H55B 108.8 . .
C61 C55 H55B 108.8 . .
H55A C55 H55B 107.7 . .
C62 C56 H56A 109.5 . .
C62 C56 H56B 109.5 . .
H56A C56 H56B 109.5 . .
C62 C56 H56C 109.5 . .
H56A C56 H56C 109.5 . .
H56B C56 H56C 109.5 . .
N9 C57 C63 113.1(4) . .
N9 C57 H57A 109.0 . .
C63 C57 H57A 109.0 . .
N9 C57 H57B 109.0 . .
C63 C57 H57B 109.0 . .
H57A C57 H57B 107.8 . .
C64 C58 H58A 109.5 . .
C64 C58 H58B 109.5 . .
H58A C58 H58B 109.5 . .
C64 C58 H58C 109.5 . .
H58A C58 H58C 109.5 . .
H58B C58 H58C 109.5 . .
N11 C59 C65 116.1(4) . .
N11 C59 H59A 108.3 . .
C65 C59 H59A 108.3 . .
N11 C59 H59B 108.3 . .
C65 C59 H59B 108.3 . .
H59A C59 H59B 107.4 . .
C66 C60 H60A 109.5 . .
C66 C60 H60B 109.5 . .
H60A C60 H60B 109.5 . .
C66 C60 H60C 109.5 . .
H60A C60 H60C 109.5 . .
H60B C60 H60C 109.5 . .
C62 C61 C66 120.5(4) . .
C62 C61 C55 120.1(4) . .
C66 C61 C55 119.3(4) . .
C61 C62 C63 119.1(4) . .
C61 C62 C56 122.0(4) . .
C63 C62 C56 118.8(4) . .
C62 C63 C64 120.6(4) . .
C62 C63 C57 120.0(4) . .
C64 C63 C57 119.3(4) . .
C65 C64 C63 119.7(4) . .
C65 C64 C58 120.5(4) . .
C63 C64 C58 119.8(4) . .
C64 C65 C66 119.9(4) . .
C64 C65 C59 121.2(4) . .
C66 C65 C59 118.5(4) . .
C61 C66 C65 119.7(4) . .
C61 C66 C60 120.8(4) . .
C65 C66 C60 119.5(4) . .

loop_
_geom_bond_atom_site_label_1
_geom_bond_atom_site_label_2
_geom_bond_distance
_geom_bond_site_symmetry_2
Co1 O1 1.954(3) .
Co1 O5 1.960(3) .
Co1 N4 1.991(3) 1_565
Co1 N6 2.025(4) 1_665
Co2 O3 1.966(3) .
Co2 O11 1.985(4) 2_576
Co2 N1 2.007(4) .
Co2 N10 2.026(4) 2_677
Co3 O7 1.960(3) .
Co3 O9 2.022(3) .
Co3 N7 2.044(4) .
Co3 N12 2.050(4) 2_786
N1 C25 1.313(5) .
N1 C26 1.377(5) .
N2 C25 1.344(5) .
N2 C27 1.370(5) .
N2 C34 1.473(6) .
N3 C28 1.323(5) .
N3 C30 1.372(6) .
N3 C36 1.467(5) .
N4 C28 1.334(5) .
N4 C29 1.371(6) .
N4 Co1 1.991(3) 1_545
N5 C31 1.335(5) .
N5 C33 1.364(6) .
N5 C38 1.503(6) .
N6 C31 1.320(6) .
N6 C32 1.378(6) .
N6 Co1 2.025(4) 1_445
N7 C46 1.317(5) .
N7 C47 1.377(6) .
N8 C46 1.332(5) .
N8 C48 1.370(6) .
N8 C55 1.471(5) .
N9 C49 1.328(6) .
N9 C51 1.356(6) .
N9 C57 1.479(6) .
N10 C49 1.324(6) .
N10 C50 1.356(6) .
N10 Co2 2.026(4) 2_677
N11 C52 1.328(6) .
N11 C54 1.375(6) .
N11 C59 1.483(6) .
N12 C52 1.324(6) .
N12 C53 1.378(6) .
N12 Co3 2.050(4) 2_786
O1 C1 1.267(5) .
O2 C1 1.234(6) .
O3 C8 1.262(6) .
O4 C8 1.241(6) .
O5 C9 1.281(5) .
O6 C9 1.237(5) .
O7 C16 1.281(5) .
O8 C16 1.232(5) .
O9 C17 1.278(5) .
O10 C17 1.232(5) .
O11 C24 1.258(6) .
O11 Co2 1.985(4) 2_576
O12 C24 1.248(6) .
O1W H1WA 0.8500 .
O1W H1WB 0.8501 .
Br1 C4 1.899(5) .
Br2 C12 1.913(4) .
Br3 C20 1.910(4) .
C1 C2 1.508(6) .
C2 C7 1.383(6) .
C2 C3 1.388(6) .
C3 C4 1.372(7) .
C3 H3 0.9300 .
C4 C5 1.372(7) .
C5 C6 1.372(6) .
C5 H5 0.9300 .
C6 C7 1.380(6) .
C6 C8 1.501(6) .
C7 H7 0.9300 .
C9 C10 1.506(6) .
C10 C11 1.375(6) .
C10 C15 1.396(5) .
C11 C12 1.377(6) .
C11 H11 0.9300 .
C12 C13 1.379(6) .
C13 C14 1.397(6) .
C13 H13 0.9300 .
C14 C15 1.389(6) .
C14 C16 1.499(6) .
C15 H15 0.9300 .
C17 C18 1.503(6) .
C18 C23 1.378(6) .
C18 C19 1.393(6) .
C19 C20 1.370(6) .
C19 H19 0.9300 .
C20 C21 1.363(6) .
C21 C22 1.386(6) .
C21 H21 0.9300 .
C22 C23 1.379(6) .
C22 C24 1.496(7) .
C23 H23 0.9300 .
C25 H25 0.9300 .
C26 C27 1.342(6) .
C26 H26 0.9300 .
C27 H27 0.9300 .
C28 H28 0.9300 .
C29 C30 1.332(7) .
C29 H29 0.9300 .
C30 H30 0.9300 .
C31 H31 0.9300 .
C32 C33 1.350(7) .
C32 H32 0.9300 .
C33 H33 0.9300 .
C34 C40 1.519(6) .
C34 H34A 0.9700 .
C34 H34B 0.9700 .
C35 C41 1.515(6) .
C35 H35A 0.9600 .
C35 H35B 0.9600 .
C35 H35C 0.9600 .
C36 C42 1.518(6) .
C36 H36A 0.9700 .
C36 H36B 0.9700 .
C37 C43 1.525(6) .
C37 H37A 0.9600 .
C37 H37B 0.9600 .
C37 H37C 0.9600 .
C38 C44 1.514(6) .
C38 H38A 0.9700 .
C38 H38B 0.9700 .
C39 C45 1.534(6) .
C39 H39A 0.9600 .
C39 H39B 0.9600 .
C39 H39C 0.9600 .
C40 C41 1.394(6) .
C40 C45 1.401(6) .
C41 C42 1.400(6) .
C42 C43 1.403(6) .
C43 C44 1.393(6) .
C44 C45 1.397(6) .
C46 H46 0.9300 .
C47 C48 1.356(7) .
C47 H47 0.9300 .
C48 H48 0.9300 .
C49 H49 0.9300 .
C50 C51 1.349(7) .
C50 H50 0.9300 .
C51 H51 0.9300 .
C52 H52 0.9300 .
C53 C54 1.349(7) .
C53 H53 0.9300 .
C54 H54 0.9300 .
C55 C61 1.519(5) .
C55 H55A 0.9700 .
C55 H55B 0.9700 .
C56 C62 1.502(6) .
C56 H56A 0.9600 .
C56 H56B 0.9600 .
C56 H56C 0.9600 .
C57 C63 1.513(6) .
C57 H57A 0.9700 .
C57 H57B 0.9700 .
C58 C64 1.527(6) .
C58 H58A 0.9600 .
C58 H58B 0.9600 .
C58 H58C 0.9600 .
C59 C65 1.520(6) .
C59 H59A 0.9700 .
C59 H59B 0.9700 .
C60 C66 1.516(6) .
C60 H60A 0.9600 .
C60 H60B 0.9600 .
C60 H60C 0.9600 .
C61 C62 1.396(6) .
C61 C66 1.399(6) .
C62 C63 1.400(6) .
C63 C64 1.406(6) .
C64 C65 1.389(6) .
C65 C66 1.409(6) .

loop_
_geom_torsion_atom_site_label_1
_geom_torsion_atom_site_label_2
_geom_torsion_atom_site_label_3
_geom_torsion_atom_site_label_4
_geom_torsion
_geom_torsion_site_symmetry_1
O3 Co2 N1 C25 12.0(4) .
O11 Co2 N1 C25 117.9(4) 2_576
N10 Co2 N1 C25 -116.0(4) 2_677
O3 Co2 N1 C26 -177.8(3) .
O11 Co2 N1 C26 -72.0(4) 2_576
N10 Co2 N1 C26 54.1(4) 2_677
O7 Co3 N7 C46 84.2(4) .
O9 Co3 N7 C46 -27.1(4) .
N12 Co3 N7 C46 -141.8(4) 2_786
O7 Co3 N7 C47 -98.3(4) .
O9 Co3 N7 C47 150.4(4) .
N12 Co3 N7 C47 35.7(5) 2_786
O5 Co1 O1 C1 -143.9(4) .
N4 Co1 O1 C1 -20.2(4) 1_565
N6 Co1 O1 C1 99.7(4) 1_665
O11 Co2 O3 C8 -135.0(4) 2_576
N1 Co2 O3 C8 -14.5(5) .
N10 Co2 O3 C8 108.8(4) 2_677
O1 Co1 O5 C9 -161.6(3) .
N4 Co1 O5 C9 69.3(3) 1_565
N6 Co1 O5 C9 -54.9(3) 1_665
O9 Co3 O7 C16 171.5(3) .
N7 Co3 O7 C16 63.1(3) .
N12 Co3 O7 C16 -62.4(3) 2_786
O7 Co3 O9 C17 71.3(3) .
N7 Co3 O9 C17 -168.4(3) .
N12 Co3 O9 C17 -60.4(3) 2_786
Co1 O1 C1 O2 20.9(7) .
Co1 O1 C1 C2 -159.5(3) .
O2 C1 C2 C7 -7.7(6) .
O1 C1 C2 C7 172.7(4) .
O2 C1 C2 C3 174.4(5) .
O1 C1 C2 C3 -5.2(6) .
C7 C2 C3 C4 -1.2(7) .
C1 C2 C3 C4 176.7(5) .
C2 C3 C4 C5 -2.1(8) .
C2 C3 C4 Br1 -179.6(4) .
C3 C4 C5 C6 3.1(9) .
Br1 C4 C5 C6 -179.4(4) .
C4 C5 C6 C7 -0.6(8) .
C4 C5 C6 C8 -179.9(5) .
C5 C6 C7 C2 -2.7(7) .
C8 C6 C7 C2 176.5(4) .
C3 C2 C7 C6 3.6(6) .
C1 C2 C7 C6 -174.3(4) .
Co2 O3 C8 O4 -26.7(8) .
Co2 O3 C8 C6 154.4(3) .
C5 C6 C8 O4 12.5(7) .
C7 C6 C8 O4 -166.7(5) .
C5 C6 C8 O3 -168.5(5) .
C7 C6 C8 O3 12.3(7) .
Co1 O5 C9 O6 -2.6(5) .
Co1 O5 C9 C10 179.1(3) .
O6 C9 C10 C11 -155.9(4) .
O5 C9 C10 C11 22.5(6) .
O6 C9 C10 C15 23.0(6) .
O5 C9 C10 C15 -158.7(4) .
C15 C10 C11 C12 -1.2(6) .
C9 C10 C11 C12 177.7(4) .
C10 C11 C12 C13 3.2(7) .
C10 C11 C12 Br2 -176.5(3) .
C11 C12 C13 C14 -2.3(7) .
Br2 C12 C13 C14 177.4(3) .
C12 C13 C14 C15 -0.6(6) .
C12 C13 C14 C16 180.0(4) .
C13 C14 C15 C10 2.6(6) .
C16 C14 C15 C10 -178.0(4) .
C11 C10 C15 C14 -1.7(6) .
C9 C10 C15 C14 179.5(4) .
Co3 O7 C16 O8 -3.8(6) .
Co3 O7 C16 C14 174.4(3) .
C15 C14 C16 O8 -11.2(6) .
C13 C14 C16 O8 168.2(4) .
C15 C14 C16 O7 170.6(4) .
C13 C14 C16 O7 -10.0(6) .
Co3 O9 C17 O10 -8.5(5) .
Co3 O9 C17 C18 167.9(3) .
O10 C17 C18 C23 1.7(6) .
O9 C17 C18 C23 -174.9(4) .
O10 C17 C18 C19 177.8(4) .
O9 C17 C18 C19 1.2(6) .
C23 C18 C19 C20 2.4(6) .
C17 C18 C19 C20 -173.7(4) .
C18 C19 C20 C21 2.0(7) .
C18 C19 C20 Br3 -179.6(3) .
C19 C20 C21 C22 -4.2(7) .
Br3 C20 C21 C22 177.4(4) .
C20 C21 C22 C23 1.9(7) .
C20 C21 C22 C24 178.4(4) .
C19 C18 C23 C22 -4.6(6) .
C17 C18 C23 C22 171.6(4) .
C21 C22 C23 C18 2.4(7) .
C24 C22 C23 C18 -174.0(4) .
Co2 O11 C24 O12 1.0(7) 2_576
Co2 O11 C24 C22 178.6(3) 2_576
C23 C22 C24 O12 144.3(5) .
C21 C22 C24 O12 -32.2(7) .
C23 C22 C24 O11 -33.4(7) .
C21 C22 C24 O11 150.2(5) .
C26 N1 C25 N2 -0.2(5) .
Co2 N1 C25 N2 171.6(3) .
C27 N2 C25 N1 0.4(5) .
C34 N2 C25 N1 179.3(4) .
C25 N1 C26 C27 0.0(5) .
Co2 N1 C26 C27 -171.8(3) .
N1 C26 C27 N2 0.3(5) .
C25 N2 C27 C26 -0.4(5) .
C34 N2 C27 C26 -179.3(4) .
C30 N3 C28 N4 -1.9(5) .
C36 N3 C28 N4 -179.4(4) .
C29 N4 C28 N3 0.7(5) .
Co1 N4 C28 N3 -179.1(3) 1_545
C28 N4 C29 C30 0.9(7) .
Co1 N4 C29 C30 -179.4(4) 1_545
N4 C29 C30 N3 -2.0(8) .
C28 N3 C30 C29 2.3(7) .
C36 N3 C30 C29 180.0(5) .
C32 N6 C31 N5 -0.7(5) .
Co1 N6 C31 N5 159.6(3) 1_445
C33 N5 C31 N6 0.9(5) .
C38 N5 C31 N6 -171.7(4) .
C31 N6 C32 C33 0.3(5) .
Co1 N6 C32 C33 -157.2(3) 1_445
N6 C32 C33 N5 0.3(6) .
C31 N5 C33 C32 -0.7(5) .
C38 N5 C33 C32 171.9(4) .
C25 N2 C34 C40 114.8(5) .
C27 N2 C34 C40 -66.6(6) .
C28 N3 C36 C42 -44.4(6) .
C30 N3 C36 C42 138.4(5) .
C31 N5 C38 C44 128.5(5) .
C33 N5 C38 C44 -42.7(7) .
N2 C34 C40 C41 -75.7(5) .
N2 C34 C40 C45 99.3(5) .
C45 C40 C41 C42 -2.0(6) .
C34 C40 C41 C42 173.0(4) .
C45 C40 C41 C35 179.0(4) .
C34 C40 C41 C35 -6.0(6) .
C40 C41 C42 C43 1.1(6) .
C35 C41 C42 C43 -179.9(4) .
C40 C41 C42 C36 -173.1(3) .
C35 C41 C42 C36 6.0(6) .
N3 C36 C42 C41 -81.4(5) .
N3 C36 C42 C43 104.5(5) .
C41 C42 C43 C44 -1.1(6) .
C36 C42 C43 C44 172.9(4) .
C41 C42 C43 C37 -179.1(4) .
C36 C42 C43 C37 -5.0(6) .
C42 C43 C44 C45 2.1(6) .
C37 C43 C44 C45 -180.0(4) .
C42 C43 C44 C38 -172.3(4) .
C37 C43 C44 C38 5.6(7) .
N5 C38 C44 C43 110.6(5) .
N5 C38 C44 C45 -63.9(6) .
C43 C44 C45 C40 -3.0(6) .
C38 C44 C45 C40 171.5(4) .
C43 C44 C45 C39 178.2(4) .
C38 C44 C45 C39 -7.3(6) .
C41 C40 C45 C44 3.0(6) .
C34 C40 C45 C44 -172.0(4) .
C41 C40 C45 C39 -178.3(4) .
C34 C40 C45 C39 6.7(6) .
C47 N7 C46 N8 -1.2(5) .
Co3 N7 C46 N8 176.6(3) .
C48 N8 C46 N7 0.7(5) .
C55 N8 C46 N7 176.6(4) .
C46 N7 C47 C48 1.3(7) .
Co3 N7 C47 C48 -176.7(4) .
N7 C47 C48 N8 -0.9(8) .
C46 N8 C48 C47 0.2(7) .
C55 N8 C48 C47 -175.8(5) .
C50 N10 C49 N9 -0.2(6) .
Co2 N10 C49 N9 -169.8(3) 2_677
C51 N9 C49 N10 1.1(6) .
C57 N9 C49 N10 179.2(4) .
C49 N10 C50 C51 -0.8(7) .
Co2 N10 C50 C51 167.7(4) 2_677
N10 C50 C51 N9 1.4(7) .
C49 N9 C51 C50 -1.5(7) .
C57 N9 C51 C50 -179.4(5) .
C53 N12 C52 N11 -1.3(5) .
Co3 N12 C52 N11 178.1(3) 2_786
C54 N11 C52 N12 1.7(5) .
C59 N11 C52 N12 176.2(4) .
C52 N12 C53 C54 0.4(5) .
Co3 N12 C53 C54 -178.9(3) 2_786
N12 C53 C54 N11 0.6(6) .
C52 N11 C54 C53 -1.4(5) .
C59 N11 C54 C53 -176.0(4) .
C46 N8 C55 C61 135.1(4) .
C48 N8 C55 C61 -49.8(6) .
C49 N9 C57 C63 154.1(4) .
C51 N9 C57 C63 -28.3(8) .
C52 N11 C59 C65 54.2(6) .
C54 N11 C59 C65 -132.4(5) .
N8 C55 C61 C62 90.2(5) .
N8 C55 C61 C66 -92.5(5) .
C66 C61 C62 C63 5.0(6) .
C55 C61 C62 C63 -177.8(4) .
C66 C61 C62 C56 -173.4(4) .
C55 C61 C62 C56 3.8(6) .
C61 C62 C63 C64 -5.3(6) .
C56 C62 C63 C64 173.2(4) .
C61 C62 C63 C57 178.1(4) .
C56 C62 C63 C57 -3.5(6) .
N9 C57 C63 C62 -61.9(6) .
N9 C57 C63 C64 121.4(5) .
C62 C63 C64 C65 0.0(6) .
C57 C63 C64 C65 176.7(4) .
C62 C63 C64 C58 -179.3(4) .
C57 C63 C64 C58 -2.6(6) .
C63 C64 C65 C66 5.6(6) .
C58 C64 C65 C66 -175.1(4) .
C63 C64 C65 C59 -167.4(4) .
C58 C64 C65 C59 11.9(6) .
N11 C59 C65 C64 -99.8(5) .
N11 C59 C65 C66 87.1(5) .
C62 C61 C66 C65 0.5(6) .
C55 C61 C66 C65 -176.7(4) .
C62 C61 C66 C60 -178.6(4) .
C55 C61 C66 C60 4.2(6) .
C64 C65 C66 C61 -5.9(6) .
C59 C65 C66 C61 167.3(4) .
C64 C65 C66 C60 173.2(4) .
C59 C65 C66 C60 -13.6(6) .
